data_7231172
loop_
_publ_author_name
'Xu, Lei'
'Jiang, Liping'
'Li, Shasha'
'Zhang, Guofang'
'Zhang, Weiqiang'
'Gao, Ziwei'

_publ_section_title
;
 Reaction of FcC&#xE002;CC(O)R (Fc = ferrocenyl) with Ru3(CO)12 leading to
 unexpected nitro-group reduced ruthenoles and 1,2-CO-inserted
 triruthenium clusters
;
_journal_issue 45
_journal_name_full 'RSC Advances'
_journal_page_first 25268
_journal_paper_doi 10.1039/C8RA04548H
_journal_volume 8
_journal_year 2018
_chemical_formula_sum 'C29 H15 Fe N O11 Ru3'
_chemical_formula_weight 912.48
_space_group_crystal_system orthorhombic
_space_group_IT_number 61
_space_group_name_Hall '-P 2ac 2ab'
_space_group_name_H-M_alt 'P b c a'
_symmetry_space_group_name_Hall '-P 2ac 2ab'
_symmetry_space_group_name_H-M 'P b c a'
_atom_sites_solution_hydrogens geom
_audit_creation_method SHELXL-2014/7
_audit_update_record
;
2018-03-30 deposited with the CCDC.
2018-07-09 downloaded from the CCDC.
;
_cell_angle_alpha 90
_cell_angle_beta 90
_cell_angle_gamma 90
_cell_formula_units_Z 8
_cell_length_a 13.995(4)
_cell_length_b 11.729(4)
_cell_length_c 34.893(12)
_cell_measurement_reflns_used 19443
_cell_measurement_temperature 153(2)
_cell_measurement_theta_max 26.36
_cell_measurement_theta_min 2.33
_cell_volume 5728(3)
_computing_structure_refinement 'SHELXL-2014/7 (Sheldrick, 2014)'
_diffrn_ambient_temperature 153(2)
_diffrn_measured_fraction_theta_full 0.999
_diffrn_measured_fraction_theta_max 0.999
_diffrn_measurement_device_type 'Bruker SMART CCD area-detector'
_diffrn_radiation_type MoK\a
_diffrn_radiation_wavelength 0.71073
_diffrn_reflns_av_R_equivalents 0.0771
_diffrn_reflns_av_unetI/netI 0.0300
_diffrn_reflns_Laue_measured_fraction_full 0.999
_diffrn_reflns_Laue_measured_fraction_max 0.999
_diffrn_reflns_limit_h_max 17
_diffrn_reflns_limit_h_min -17
_diffrn_reflns_limit_k_max 14
_diffrn_reflns_limit_k_min -14
_diffrn_reflns_limit_l_max 43
_diffrn_reflns_limit_l_min -43
_diffrn_reflns_number 63513
_diffrn_reflns_point_group_measured_fraction_full 0.999
_diffrn_reflns_point_group_measured_fraction_max 0.999
_diffrn_reflns_theta_full 25.242
_diffrn_reflns_theta_max 25.997
_diffrn_reflns_theta_min 2.335
_exptl_absorpt_coefficient_mu 2.113
_exptl_absorpt_correction_type multi-scan
_exptl_absorpt_process_details sadabs
_exptl_crystal_colour yellow
_exptl_crystal_density_diffrn 2.116
_exptl_crystal_description block
_exptl_crystal_F_000 3536
_exptl_crystal_size_max 0.180
_exptl_crystal_size_mid 0.130
_exptl_crystal_size_min 0.100
_exptl_transmission_factor_max 0.7454
_exptl_transmission_factor_min 0.6558
_refine_diff_density_max 0.798
_refine_diff_density_min -0.515
_refine_diff_density_rms 0.097
_refine_ls_extinction_method none
_refine_ls_goodness_of_fit_ref 0.888
_refine_ls_hydrogen_treatment constr
_refine_ls_matrix_type full
_refine_ls_number_parameters 406
_refine_ls_number_reflns 5636
_refine_ls_number_restraints 0
_refine_ls_restrained_S_all 0.888
_refine_ls_R_factor_all 0.0390
_refine_ls_R_factor_gt 0.0270
_refine_ls_shift/su_max 0.001
_refine_ls_shift/su_mean 0.000
_refine_ls_structure_factor_coef Fsqd
_refine_ls_weighting_details 'w=1/[\s^2^(Fo^2^)+(0.0303P)^2^+23.9139P] where P=(Fo^2^+2Fc^2^)/3'
_refine_ls_weighting_scheme calc
_refine_ls_wR_factor_gt 0.0592
_refine_ls_wR_factor_ref 0.0651
_reflns_Friedel_coverage 0.000
_reflns_number_gt 4752
_reflns_number_total 5636
_reflns_threshold_expression 'I > 2\s(I)'
_cod_data_source_file c8ra04548h2.cif
_cod_data_source_block 1_CCDC6
_cod_original_cell_volume 5727(3)
_cod_database_code 7231172
_shelx_shelxl_version_number 2014/7
_shelx_space_group_comment
;
The symmetry employed for this shelxl refinement is uniquely defined
by the following loop, which should always be used as a source of
symmetry information in preference to the above space-group names.
They are only intended as comments.
;
_shelx_estimated_absorpt_t_min 0.702
_shelx_estimated_absorpt_t_max 0.816

loop_
_space_group_symop_operation_xyz
'x, y, z'
'-x+1/2, -y, z+1/2'
'-x, y+1/2, -z+1/2'
'x+1/2, -y+1/2, -z'
'-x, -y, -z'
'x-1/2, y, -z-1/2'
'x, -y-1/2, z-1/2'
'-x-1/2, y-1/2, z'

loop_
_atom_site_label
_atom_site_type_symbol
_atom_site_fract_x
_atom_site_fract_y
_atom_site_fract_z
_atom_site_U_iso_or_equiv
_atom_site_adp_type
_atom_site_occupancy
_atom_site_site_symmetry_order
_atom_site_calc_flag
_atom_site_refinement_flags_posn
_atom_site_refinement_flags_adp
N1 N 0.6036(2) 0.9442(3) 0.02206(11) 0.0339(9) Uani 1 1 d . .
H1A H 0.5812 1.0081 0.0318 0.041 Uiso 1 1 calc R U
H1B H 0.5746 0.9120 0.0025 0.041 Uiso 1 1 calc R U
Fe1 Fe 1.07493(4) 1.06456(4) 0.06994(2) 0.01588(12) Uani 1 1 d . .
Ru1 Ru 0.88860(2) 0.73552(2) 0.17587(2) 0.01632(8) Uani 1 1 d . .
Ru2 Ru 1.07874(2) 0.70633(2) 0.16210(2) 0.01505(7) Uani 1 1 d . .
Ru3 Ru 1.02121(2) 0.90946(2) 0.19173(2) 0.01505(7) Uani 1 1 d . .
C1 C 1.0922(2) 0.9229(3) 0.10432(10) 0.0153(7) Uani 1 1 d . .
C2 C 1.1635(3) 1.0087(3) 0.11234(10) 0.0190(8) Uani 1 1 d . .
H2 H 1.1737 1.0470 0.1376 0.023 Uiso 1 1 calc R U
C3 C 1.2163(3) 1.0302(3) 0.07825(11) 0.0217(8) Uani 1 1 d . .
H3 H 1.2698 1.0861 0.0755 0.026 Uiso 1 1 calc R U
C4 C 1.1801(3) 0.9600(3) 0.04899(11) 0.0209(8) Uani 1 1 d . .
H4 H 1.2033 0.9577 0.0219 0.025 Uiso 1 1 calc R U
C5 C 1.1033(3) 0.8941(3) 0.06450(10) 0.0179(8) Uani 1 1 d . .
H5 H 1.0636 0.8378 0.0500 0.021 Uiso 1 1 calc R U
C6 C 0.9441(3) 1.1392(3) 0.07961(11) 0.0240(8) Uani 1 1 d . .
H6 H 0.8955 1.1132 0.0987 0.029 Uiso 1 1 calc R U
C7 C 1.0182(3) 1.2193(3) 0.08649(11) 0.0242(8) Uani 1 1 d . .
H7 H 1.0309 1.2595 0.1112 0.029 Uiso 1 1 calc R U
C8 C 1.0717(3) 1.2310(3) 0.05238(11) 0.0265(9) Uani 1 1 d . .
H8 H 1.1284 1.2817 0.0487 0.032 Uiso 1 1 calc R U
C9 C 1.0306(3) 1.1586(3) 0.02422(11) 0.0262(9) Uani 1 1 d . .
H9 H 1.0531 1.1498 -0.0028 0.031 Uiso 1 1 calc R U
C10 C 0.9518(3) 1.1011(3) 0.04112(11) 0.0232(8) Uani 1 1 d . .
H10 H 0.9090 1.0448 0.0281 0.028 Uiso 1 1 calc R U
C11 C 1.0282(2) 0.8700(3) 0.13266(10) 0.0138(7) Uani 1 1 d . .
C12 C 0.9637(2) 0.7820(3) 0.12535(10) 0.0151(7) Uani 1 1 d . .
C13 C 0.9308(3) 0.7346(3) 0.08771(10) 0.0172(7) Uani 1 1 d . .
C14 C 0.8472(3) 0.7926(3) 0.06993(10) 0.0162(7) Uani 1 1 d . .
C15 C 0.8024(3) 0.7443(3) 0.03784(10) 0.0199(8) Uani 1 1 d . .
H15 H 0.8273 0.6762 0.0270 0.024 Uiso 1 1 calc R U
C16 C 0.7228(3) 0.7943(3) 0.02188(11) 0.0229(8) Uani 1 1 d . .
H16 H 0.6938 0.7607 0.0000 0.028 Uiso 1 1 calc R U
C17 C 0.6837(3) 0.8946(3) 0.03752(11) 0.0228(8) Uani 1 1 d . .
C18 C 0.7303(3) 0.9448(3) 0.06863(10) 0.0228(8) Uani 1 1 d . .
H18 H 0.7070 1.0144 0.0790 0.027 Uiso 1 1 calc R U
C19 C 0.8098(3) 0.8941(3) 0.08436(10) 0.0210(8) Uani 1 1 d . .
H19 H 0.8401 0.9293 0.1057 0.025 Uiso 1 1 calc R U
C20 C 0.7580(3) 0.7444(3) 0.15783(11) 0.0213(8) Uani 1 1 d . .
C21 C 0.8576(3) 0.6981(4) 0.22916(12) 0.0267(9) Uani 1 1 d . .
C22 C 0.8957(3) 0.5768(3) 0.16341(12) 0.0248(9) Uani 1 1 d . .
C23 C 1.0841(3) 0.5627(3) 0.13579(12) 0.0241(8) Uani 1 1 d . .
C24 C 1.1098(3) 0.6491(3) 0.21189(12) 0.0234(8) Uani 1 1 d . .
C25 C 1.2068(3) 0.7414(3) 0.14655(11) 0.0218(8) Uani 1 1 d . .
C26 C 1.0036(3) 0.9021(3) 0.24751(12) 0.0248(9) Uani 1 1 d . .
C27 C 1.1558(3) 0.9146(3) 0.20028(11) 0.0243(8) Uani 1 1 d . .
C28 C 1.0087(3) 1.0719(3) 0.18386(10) 0.0197(8) Uani 1 1 d . .
C29 C 0.8672(3) 0.9124(3) 0.18729(11) 0.0218(8) Uani 1 1 d . .
O1 O 0.96643(19) 0.6486(2) 0.07377(8) 0.0251(6) Uani 1 1 d . .
O2 O 0.6806(2) 0.7470(3) 0.14799(9) 0.0339(7) Uani 1 1 d . .
O3 O 0.8403(2) 0.6772(3) 0.26002(9) 0.0418(8) Uani 1 1 d . .
O4 O 0.8894(2) 0.4831(2) 0.15562(10) 0.0366(7) Uani 1 1 d . .
O5 O 1.0892(2) 0.4760(2) 0.12206(10) 0.0366(8) Uani 1 1 d . .
O6 O 1.1254(2) 0.6198(3) 0.24210(8) 0.0358(7) Uani 1 1 d . .
O7 O 1.2816(2) 0.7654(2) 0.13788(10) 0.0357(7) Uani 1 1 d . .
O8 O 0.9908(3) 0.8961(3) 0.27922(8) 0.0443(9) Uani 1 1 d . .
O9 O 1.2340(2) 0.9270(3) 0.20841(9) 0.0382(8) Uani 1 1 d . .
O10 O 1.0019(2) 1.1669(2) 0.17942(8) 0.0308(7) Uani 1 1 d . .
O11 O 0.8062(2) 0.9778(3) 0.19075(9) 0.0345(7) Uani 1 1 d . .

loop_
_atom_site_aniso_label
_atom_site_aniso_U_11
_atom_site_aniso_U_22
_atom_site_aniso_U_33
_atom_site_aniso_U_23
_atom_site_aniso_U_13
_atom_site_aniso_U_12
N1 0.029(2) 0.0293(19) 0.044(2) 0.0005(17) -0.0166(17) 0.0022(16)
Fe1 0.0186(3) 0.0132(3) 0.0159(2) 0.0008(2) -0.0020(2) -0.0009(2)
Ru1 0.01221(14) 0.01769(15) 0.01906(15) 0.00178(12) -0.00187(11) -0.00263(11)
Ru2 0.01311(14) 0.01125(14) 0.02079(15) 0.00182(11) -0.00067(11) 0.00156(11)
Ru3 0.01708(15) 0.01255(14) 0.01551(14) -0.00156(11) -0.00368(11) 0.00014(11)
C1 0.0158(18) 0.0126(17) 0.0175(17) 0.0005(14) -0.0044(14) 0.0015(14)
C2 0.0196(19) 0.0178(18) 0.0196(18) 0.0002(15) -0.0067(14) 0.0002(15)
C3 0.0186(19) 0.0209(19) 0.026(2) 0.0067(16) -0.0030(15) -0.0048(15)
C4 0.0184(19) 0.0224(19) 0.0220(19) 0.0017(16) 0.0032(15) 0.0007(16)
C5 0.0206(19) 0.0157(18) 0.0173(18) -0.0019(14) -0.0023(14) 0.0020(15)
C6 0.025(2) 0.0201(19) 0.027(2) 0.0005(16) 0.0024(16) 0.0078(16)
C7 0.032(2) 0.0150(18) 0.026(2) 0.0000(16) -0.0024(16) 0.0032(16)
C8 0.035(2) 0.0147(19) 0.030(2) 0.0071(16) -0.0038(18) 0.0001(17)
C9 0.033(2) 0.025(2) 0.0211(19) 0.0076(16) -0.0035(17) 0.0044(18)
C10 0.023(2) 0.023(2) 0.024(2) 0.0011(16) -0.0094(16) 0.0046(16)
C11 0.0140(17) 0.0103(16) 0.0172(17) 0.0021(13) -0.0046(13) 0.0033(14)
C12 0.0137(17) 0.0128(17) 0.0189(17) -0.0005(14) -0.0001(14) 0.0017(14)
C13 0.0174(18) 0.0146(18) 0.0197(18) 0.0004(14) 0.0003(14) -0.0077(15)
C14 0.0169(18) 0.0158(17) 0.0158(17) 0.0021(14) 0.0001(14) -0.0034(14)
C15 0.024(2) 0.0158(18) 0.0204(18) -0.0017(15) 0.0000(15) -0.0055(15)
C16 0.026(2) 0.0203(19) 0.0228(19) -0.0013(16) -0.0060(16) -0.0058(16)
C17 0.021(2) 0.0198(19) 0.027(2) 0.0079(16) -0.0001(16) -0.0029(16)
C18 0.031(2) 0.0165(19) 0.0211(19) 0.0014(15) 0.0000(16) 0.0032(16)
C19 0.028(2) 0.0191(19) 0.0163(17) -0.0031(15) -0.0031(15) 0.0000(16)
C20 0.020(2) 0.0182(19) 0.0259(19) -0.0020(15) -0.0013(16) -0.0005(15)
C21 0.018(2) 0.031(2) 0.032(2) 0.0025(18) -0.0033(16) -0.0056(17)
C22 0.017(2) 0.025(2) 0.032(2) 0.0051(17) 0.0020(16) -0.0005(16)
C23 0.0157(19) 0.021(2) 0.035(2) 0.0021(17) 0.0034(16) 0.0011(16)
C24 0.0152(19) 0.020(2) 0.035(2) 0.0088(17) -0.0022(16) -0.0005(15)
C25 0.025(2) 0.0098(17) 0.031(2) -0.0023(15) 0.0027(17) 0.0044(15)
C26 0.028(2) 0.020(2) 0.027(2) -0.0021(17) -0.0089(16) -0.0014(17)
C27 0.025(2) 0.020(2) 0.028(2) -0.0034(16) -0.0042(17) 0.0011(16)
C28 0.020(2) 0.019(2) 0.0191(18) -0.0035(15) -0.0048(14) 0.0026(15)
C29 0.022(2) 0.0224(19) 0.0213(19) -0.0054(15) -0.0054(15) 0.0001(17)
O1 0.0284(15) 0.0189(14) 0.0280(15) -0.0099(12) -0.0063(12) 0.0035(12)
O2 0.0210(16) 0.0329(16) 0.0479(18) -0.0001(14) -0.0084(13) -0.0026(13)
O3 0.0356(18) 0.064(2) 0.0260(17) 0.0129(15) -0.0005(13) -0.0085(17)
O4 0.0284(16) 0.0191(16) 0.062(2) -0.0012(14) 0.0045(14) -0.0052(13)
O5 0.0304(17) 0.0140(15) 0.065(2) -0.0114(14) 0.0060(15) 0.0005(12)
O6 0.0338(17) 0.0409(18) 0.0325(17) 0.0171(14) -0.0045(13) 0.0016(14)
O7 0.0211(16) 0.0226(15) 0.064(2) -0.0052(14) 0.0124(14) -0.0017(12)
O8 0.073(3) 0.043(2) 0.0166(15) 0.0008(14) -0.0006(15) -0.0021(18)
O9 0.0233(17) 0.0392(18) 0.0520(19) -0.0129(15) -0.0142(14) 0.0025(14)
O10 0.0403(18) 0.0185(16) 0.0336(16) -0.0008(13) -0.0054(13) 0.0037(13)
O11 0.0214(15) 0.0311(16) 0.0509(19) -0.0161(14) -0.0078(13) 0.0103(13)

loop_
_atom_type_symbol
_atom_type_description
_atom_type_scat_dispersion_real
_atom_type_scat_dispersion_imag
_atom_type_scat_source
C C 0.0033 0.0016 'International Tables Vol C Tables 4.2.6.8 and 6.1.1.4'
H H 0.0000 0.0000 'International Tables Vol C Tables 4.2.6.8 and 6.1.1.4'
N N 0.0061 0.0033 'International Tables Vol C Tables 4.2.6.8 and 6.1.1.4'
O O 0.0106 0.0060 'International Tables Vol C Tables 4.2.6.8 and 6.1.1.4'
Fe Fe 0.3463 0.8444 'International Tables Vol C Tables 4.2.6.8 and 6.1.1.4'
Ru Ru -1.2594 0.8363 'International Tables Vol C Tables 4.2.6.8 and 6.1.1.4'

loop_
_geom_angle_atom_site_label_1
_geom_angle_atom_site_label_2
_geom_angle_atom_site_label_3
_geom_angle
C17 N1 H1A 120.0
C17 N1 H1B 120.0
H1A N1 H1B 120.0
C9 Fe1 C2 158.15(16)
C9 Fe1 C3 120.92(16)
C2 Fe1 C3 40.86(14)
C9 Fe1 C10 40.79(16)
C2 Fe1 C10 159.83(16)
C3 Fe1 C10 158.52(15)
C9 Fe1 C8 40.72(16)
C2 Fe1 C8 122.52(16)
C3 Fe1 C8 104.63(16)
C10 Fe1 C8 68.49(16)
C9 Fe1 C5 121.02(16)
C2 Fe1 C5 68.62(14)
C3 Fe1 C5 68.43(15)
C10 Fe1 C5 108.85(15)
C8 Fe1 C5 155.26(16)
C9 Fe1 C4 105.25(16)
C2 Fe1 C4 68.30(15)
C3 Fe1 C4 40.22(15)
C10 Fe1 C4 123.77(16)
C8 Fe1 C4 118.66(16)
C5 Fe1 C4 40.88(14)
C9 Fe1 C6 68.09(16)
C2 Fe1 C6 123.97(15)
C3 Fe1 C6 157.50(16)
C10 Fe1 C6 40.54(15)
C8 Fe1 C6 67.87(17)
C5 Fe1 C6 127.11(16)
C4 Fe1 C6 162.14(16)
C9 Fe1 C1 158.02(15)
C2 Fe1 C1 41.22(14)
C3 Fe1 C1 69.19(14)
C10 Fe1 C1 123.68(15)
C8 Fe1 C1 160.85(15)
C5 Fe1 C1 40.96(14)
C4 Fe1 C1 69.01(14)
C6 Fe1 C1 110.59(15)
C9 Fe1 C7 68.02(16)
C2 Fe1 C7 108.27(15)
C3 Fe1 C7 120.46(16)
C10 Fe1 C7 68.19(16)
C8 Fe1 C7 40.19(16)
C5 Fe1 C7 163.65(15)
C4 Fe1 C7 154.40(16)
C6 Fe1 C7 40.32(16)
C1 Fe1 C7 126.20(15)
C22 Ru1 C20 91.60(16)
C22 Ru1 C21 90.52(17)
C20 Ru1 C21 96.40(16)
C22 Ru1 C12 92.04(15)
C20 Ru1 C12 100.57(15)
C21 Ru1 C12 162.75(15)
C22 Ru1 C29 174.45(15)
C20 Ru1 C29 82.87(15)
C21 Ru1 C29 90.55(16)
C12 Ru1 C29 88.54(14)
C22 Ru1 Ru2 77.70(11)
C20 Ru1 Ru2 150.61(11)
C21 Ru1 Ru2 110.81(12)
C12 Ru1 Ru2 53.34(9)
C29 Ru1 Ru2 106.98(11)
C22 Ru1 Ru3 135.68(12)
C20 Ru1 Ru3 130.38(11)
C21 Ru1 Ru3 97.00(12)
C12 Ru1 Ru3 69.55(9)
C29 Ru1 Ru3 49.50(11)
Ru2 Ru1 Ru3 58.775(18)
C24 Ru2 C25 96.88(16)
C24 Ru2 C23 96.76(17)
C25 Ru2 C23 90.94(16)
C24 Ru2 C12 145.28(14)
C25 Ru2 C12 115.13(15)
C23 Ru2 C12 95.85(15)
C24 Ru2 C11 140.55(15)
C25 Ru2 C11 88.98(14)
C23 Ru2 C11 122.22(15)
C12 Ru2 C11 35.83(12)
C24 Ru2 Ru3 91.69(12)
C25 Ru2 Ru3 101.33(11)
C23 Ru2 Ru3 164.18(12)
C12 Ru2 Ru3 69.99(9)
C11 Ru2 Ru3 49.03(9)
C24 Ru2 Ru1 96.09(11)
C25 Ru2 Ru1 159.33(11)
C23 Ru2 Ru1 103.45(11)
C12 Ru2 Ru1 49.44(9)
C11 Ru2 Ru1 70.85(9)
Ru3 Ru2 Ru1 62.217(11)
C27 Ru3 C28 94.64(16)
C27 Ru3 C26 88.29(17)
C28 Ru3 C26 99.93(16)
C27 Ru3 C11 96.54(15)
C28 Ru3 C11 94.67(14)
C26 Ru3 C11 164.20(15)
C27 Ru3 C29 174.40(15)
C28 Ru3 C29 83.31(15)
C26 Ru3 C29 86.94(15)
C11 Ru3 C29 88.83(13)
C27 Ru3 Ru2 78.16(12)
C28 Ru3 Ru2 146.78(11)
C26 Ru3 Ru2 112.07(11)
C11 Ru3 Ru2 54.83(9)
C29 Ru3 Ru2 106.38(10)
C27 Ru3 Ru1 134.83(12)
C28 Ru3 Ru1 128.83(11)
C26 Ru3 Ru1 94.61(11)
C11 Ru3 Ru1 71.33(9)
C29 Ru3 Ru1 48.66(10)
Ru2 Ru3 Ru1 59.01(2)
C5 C1 C2 106.1(3)
C5 C1 C11 128.0(3)
C2 C1 C11 125.7(3)
C5 C1 Fe1 68.9(2)
C2 C1 Fe1 68.4(2)
C11 C1 Fe1 131.2(2)
C3 C2 C1 108.7(3)
C3 C2 Fe1 69.6(2)
C1 C2 Fe1 70.34(19)
C3 C2 H2 125.7
C1 C2 H2 125.7
Fe1 C2 H2 125.7
C4 C3 C2 108.4(3)
C4 C3 Fe1 70.3(2)
C2 C3 Fe1 69.5(2)
C4 C3 H3 125.8
C2 C3 H3 125.8
Fe1 C3 H3 125.8
C3 C4 C5 108.2(3)
C3 C4 Fe1 69.5(2)
C5 C4 Fe1 69.5(2)
C3 C4 H4 125.9
C5 C4 H4 125.9
Fe1 C4 H4 125.9
C4 C5 C1 108.6(3)
C4 C5 Fe1 69.7(2)
C1 C5 Fe1 70.1(2)
C4 C5 H5 125.7
C1 C5 H5 125.7
Fe1 C5 H5 125.7
C10 C6 C7 108.3(4)
C10 C6 Fe1 69.1(2)
C7 C6 Fe1 70.1(2)
C10 C6 H6 125.9
C7 C6 H6 125.9
Fe1 C6 H6 125.9
C8 C7 C6 108.0(3)
C8 C7 Fe1 69.3(2)
C6 C7 Fe1 69.6(2)
C8 C7 H7 126.0
C6 C7 H7 126.0
Fe1 C7 H7 126.0
C7 C8 C9 108.1(4)
C7 C8 Fe1 70.5(2)
C9 C8 Fe1 69.2(2)
C7 C8 H8 125.9
C9 C8 H8 125.9
Fe1 C8 H8 125.9
C8 C9 C10 108.1(4)
C8 C9 Fe1 70.0(2)
C10 C9 Fe1 69.8(2)
C8 C9 H9 126.0
C10 C9 H9 126.0
Fe1 C9 H9 126.0
C6 C10 C9 107.6(4)
C6 C10 Fe1 70.4(2)
C9 C10 Fe1 69.5(2)
C6 C10 H10 126.2
C9 C10 H10 126.2
Fe1 C10 H10 126.2
C12 C11 C1 125.7(3)
C12 C11 Ru3 108.1(2)
C1 C11 Ru3 126.2(2)
C12 C11 Ru2 70.2(2)
C1 C11 Ru2 117.8(2)
Ru3 C11 Ru2 76.14(11)
C11 C12 C13 129.3(3)
C11 C12 Ru1 111.0(2)
C13 C12 Ru1 118.7(2)
C11 C12 Ru2 73.9(2)
C13 C12 Ru2 125.1(2)
Ru1 C12 Ru2 77.22(11)
O1 C13 C14 122.0(3)
O1 C13 C12 121.9(3)
C14 C13 C12 115.9(3)
C19 C14 C15 117.7(3)
C19 C14 C13 122.3(3)
C15 C14 C13 119.9(3)
C16 C15 C14 120.8(4)
C16 C15 H15 119.6
C14 C15 H15 119.6
C15 C16 C17 120.9(3)
C15 C16 H16 119.6
C17 C16 H16 119.6
N1 C17 C18 120.5(4)
N1 C17 C16 121.2(4)
C18 C17 C16 118.2(4)
C19 C18 C17 120.3(4)
C19 C18 H18 119.8
C17 C18 H18 119.8
C18 C19 C14 121.9(3)
C18 C19 H19 119.0
C14 C19 H19 119.0
O2 C20 Ru1 177.9(4)
O3 C21 Ru1 179.4(4)
O4 C22 Ru1 172.5(4)
O5 C23 Ru2 176.4(4)
O6 C24 Ru2 176.3(4)
O7 C25 Ru2 177.8(3)
O8 C26 Ru3 177.7(4)
O9 C27 Ru3 172.2(4)
O10 C28 Ru3 179.5(4)
O11 C29 Ru1 140.3(3)
O11 C29 Ru3 137.8(3)
Ru1 C29 Ru3 81.84(14)

loop_
_geom_bond_atom_site_label_1
_geom_bond_atom_site_label_2
_geom_bond_distance
N1 C17 1.374(5)
N1 H1A 0.8800
N1 H1B 0.8800
Fe1 C9 2.036(4)
Fe1 C2 2.038(4)
Fe1 C3 2.039(4)
Fe1 C10 2.040(4)
Fe1 C8 2.047(4)
Fe1 C5 2.048(4)
Fe1 C4 2.050(4)
Fe1 C6 2.057(4)
Fe1 C1 2.063(3)
Fe1 C7 2.064(4)
Ru1 C22 1.914(4)
Ru1 C20 1.936(4)
Ru1 C21 1.959(4)
Ru1 C12 2.123(3)
Ru1 C29 2.134(4)
Ru1 Ru2 2.7256(8)
Ru1 Ru3 2.8130(7)
Ru2 C24 1.913(4)
Ru2 C25 1.917(4)
Ru2 C23 1.920(4)
Ru2 C12 2.242(3)
Ru2 C11 2.289(3)
Ru2 Ru3 2.7189(8)
Ru3 C27 1.908(4)
Ru3 C28 1.933(4)
Ru3 C26 1.964(4)
Ru3 C11 2.114(3)
Ru3 C29 2.161(4)
C1 C5 1.438(5)
C1 C2 1.444(5)
C1 C11 1.472(5)
C2 C3 1.423(5)
C2 H2 1.0000
C3 C4 1.406(5)
C3 H3 1.0000
C4 C5 1.431(5)
C4 H4 1.0000
C5 H5 1.0000
C6 C10 1.419(5)
C6 C7 1.420(6)
C6 H6 1.0000
C7 C8 1.412(6)
C7 H7 1.0000
C8 C9 1.421(6)
C8 H8 1.0000
C9 C10 1.421(6)
C9 H9 1.0000
C10 H10 1.0000
C11 C12 1.395(5)
C12 C13 1.499(5)
C13 O1 1.225(4)
C13 C14 1.489(5)
C14 C19 1.395(5)
C14 C15 1.402(5)
C15 C16 1.377(5)
C15 H15 0.9500
C16 C17 1.406(5)
C16 H16 0.9500
C17 C18 1.397(5)
C18 C19 1.375(5)
C18 H18 0.9500
C19 H19 0.9500
C20 O2 1.136(5)
C21 O3 1.130(5)
C22 O4 1.136(5)
C23 O5 1.127(5)
C24 O6 1.130(5)
C25 O7 1.126(5)
C26 O8 1.123(5)
C27 O9 1.139(5)
C28 O10 1.129(5)
C29 O11 1.154(5)
